data_8101637
loop_
_publ_author_name
'Klatyk, Jens'
'Kniep, R\"udiger'

_publ_section_title
;
 Crystal structure of dilithium (nitridolithiate/manganate(I)),
 Li~2~[(Li~1-x~Mn~x~)N], x = 0.73
;
_journal_coden_ASTM ZKNSFT
_journal_issue 4
_journal_name_full 'Zeitschrift f\"ur Kristallographie - New Crystal Structures'
_journal_page_first 445
_journal_page_last 446
_journal_paper_doi 10.1515/ncrs-1999-0422
_journal_volume 214
_journal_year 1999
_chemical_formula_moiety 'Li2[(Li1-xMnx)N] x=0.73'
_chemical_formula_structural 'Li2 [(Li1-x Mnx) N] x=0.73'
_chemical_formula_sum 'Li2.27 Mn0.73 N'
_chemical_formula_weight 69.87
_space_group_IT_number 191
_symmetry_cell_setting hexagonal
_symmetry_Int_Tables_number 191
_symmetry_space_group_name_Hall '-P 6 2'
_symmetry_space_group_name_H-M 'P 6/m m m'
_cell_angle_alpha 90.00
_cell_angle_beta 90.00
_cell_angle_gamma 120.00
_cell_formula_units_Z 1
_cell_length_a 3.7263(4)
_cell_length_b 3.7263(4)
_cell_length_c 3.8281(4)
_cell_measurement_temperature 293(2)
_cell_volume 46.033(8)
_diffrn_ambient_temperature 293(2)
_exptl_crystal_density_diffrn 2.520
_refine_ls_R_factor_obs 0.0249
_refine_ls_wR_factor_obs 0.0629
_cod_depositor_comments
;
The following automatic conversions were performed:
'_symmetry_cell_setting' value 'Hexagonal' changed to 'hexagonal'
according to '/home/saulius/struct/CIF-dictionaries/cif_core.dic'
dictionary named 'cif_core.dic' version 2.4.1 from 2010-06-29.

Automatic conversion script
Id: cif_fix_enum 1527 2010-12-29 10:47:43Z saulius 
;
_cod_database_code 8101637

loop_
_symmetry_equiv_pos_as_xyz
'x, y, z'
'-y, x-y, z'
'-x+y, -x, z'
'y, x, z'
'-x, -x+y, z'
'x-y, -y, z'
'x, y, -z'
'-y, x-y, -z'
'-x+y, -x, -z'
'y, x, -z'
'-x, -x+y, -z'
'x-y, -y, -z'
'-x, -y, -z'
'y, -x+y, -z'
'x-y, x, -z'
'-y, -x, -z'
'x, x-y, -z'
'-x+y, y, -z'
'-x, -y, z'
'y, -x+y, z'
'x-y, x, z'
'-y, -x, z'
'x, x-y, z'
'-x+y, y, z'

loop_
_atom_site_label
_atom_site_type_symbol
_atom_site_fract_x
_atom_site_fract_y
_atom_site_fract_z
_atom_site_U_iso_or_equiv
_atom_site_adp_type
_atom_site_occupancy
_atom_site_symmetry_multiplicity
_atom_site_Wyckoff_symbol
_atom_site_calc_flag
_atom_site_refinement_flags
_atom_site_disorder_assembly
_atom_site_disorder_group
Mn Mn 0.0000 0.0000 0.5000 0.0231(5) Uani 0.731(15) 1 b d SP . .
Li1 Li 0.0000 0.0000 0.5000 0.0231(5) Uani 0.27 1 b d SP . .
N N 0.0000 0.0000 0.0000 0.0154(13) Uani 1 1 a d S . .
Li2 Li 0.3330 0.6667 0.0000 0.045(3) Uani 1 2 c d S . .

loop_
_atom_site_aniso_label
_atom_site_aniso_U_11
_atom_site_aniso_U_22
_atom_site_aniso_U_33
_atom_site_aniso_U_23
_atom_site_aniso_U_13
_atom_site_aniso_U_12
Mn 0.0305(6) 0.0305(6) 0.0081(6) 0.000 0.000 0.0153(3)
Li1 0.0305(6) 0.0305(6) 0.0081(6) 0.000 0.000 0.0153(3)
N 0.0188(16) 0.0188(16) 0.009(2) 0.000 0.000 0.0094(8)
Li2 0.047(4) 0.047(4) 0.040(6) 0.000 0.000 0.024(2)

loop_
_geom_bond_atom_site_label_1
_geom_bond_atom_site_label_2
_geom_bond_distance
_geom_bond_site_symmetry_2
_geom_bond_publ_flag
Mn N 1.9140(2) 1_556 ?
Mn N 1.9140(2) . ?
Mn Li2 2.8787(2) 13_566 ?
Mn Li2 2.8787(2) 13_565 ?
Mn Li2 2.8787(2) 1_546 ?
Mn Li2 2.8787(2) 1_545 ?
Mn Li2 2.8797(2) 13 ?
Mn Li2 2.8797(2) 1_556 ?
Mn Li2 2.8797(2) . ?
Mn Li2 2.8797(2) 13_556 ?
Mn Li2 2.8804(2) 13_666 ?
Mn Li2 2.8804(2) 1_445 ?
Li1 N 1.9140(2) 1_556 ?
Li1 N 1.9140(2) . ?
Li1 Li2 2.8787(2) 13_566 ?
Li1 Li2 2.8787(2) 13_565 ?
Li1 Li2 2.8787(2) 1_546 ?
Li1 Li2 2.8787(2) 1_545 ?
Li1 Li2 2.8797(2) 13 ?
Li1 Li2 2.8797(2) 1_556 ?
Li1 Li2 2.8797(2) . ?
Li1 Li2 2.8797(2) 13_556 ?
Li1 Li2 2.8804(2) 13_666 ?
Li1 Li2 2.8804(2) 1_445 ?
N Li1 1.9140(2) 1_554 ?
N Mn 1.9140(2) 1_554 ?
N Li2 2.1502(2) 13_565 ?
N Li2 2.1502(2) 1_545 ?
N Li2 2.1515(2) . ?
N Li2 2.1515(2) 13 ?
N Li2 2.1525(2) 13_665 ?
N Li2 2.1525(2) 1_445 ?
Li2 Li2 2.1492(2) 13_565 ?
Li2 N 2.1502(2) 1_565 ?
Li2 Li2 2.1512(2) 13_675 ?
Li2 N 2.1525(2) 1_665 ?
Li2 Li2 2.1537(2) 13_665 ?
Li2 Mn 2.8787(2) 1_564 ?
Li2 Mn 2.8787(2) 1_565 ?
Li2 Li1 2.8787(2) 1_565 ?
Li2 Li1 2.8787(2) 1_564 ?
Li2 Mn 2.8797(2) 1_554 ?
Li2 Li1 2.8797(2) 1_554 ?
